data_2220694
loop_
_publ_author_name
'Shaheen, Muhammad Ashraf'
'Hartinger, Christian G.'
'Tahir, M. Nawaz'
'Shafiq, Ahmad Awan'
'Keppler, Bernhard K.'

_publ_section_title
;
 5-Hydroxy-2-methyl-4<i>H</i>-pyran-4-one
;
_journal_coeditor_code AT2715
_journal_issue 2
_journal_name_full 'Acta Crystallographica Section E'
_journal_page_first o437
_journal_paper_doi 10.1107/S1600536809003158
_journal_volume 65
_journal_year 2009
_chemical_formula_iupac 'C6 H6 O3'
_chemical_formula_moiety 'C6 H6 O3'
_chemical_formula_sum 'C6 H6 O3'
_chemical_formula_weight 126.11
_space_group_IT_number 2
_symmetry_cell_setting triclinic
_symmetry_space_group_name_Hall '-P 1'
_symmetry_space_group_name_H-M 'P -1'
_atom_sites_solution_hydrogens geom
_atom_sites_solution_primary direct
_atom_sites_solution_secondary difmap
_audit_creation_method SHELXL97
_cell_angle_alpha 105.354(3)
_cell_angle_beta 98.416(4)
_cell_angle_gamma 100.008(4)
_cell_formula_units_Z 2
_cell_length_a 5.4467(4)
_cell_length_b 7.3301(5)
_cell_length_c 7.6945(5)
_cell_measurement_reflns_used 1504
_cell_measurement_temperature 296(2)
_cell_measurement_theta_max 29.08
_cell_measurement_theta_min 2.80
_cell_volume 285.68(4)
_computing_cell_refinement 'APEX2 (Bruker, 2007)'
_computing_data_collection 'APEX2 (Bruker, 2007)'
_computing_data_reduction 'SAINT (Bruker, 2007)'
_computing_molecular_graphics
;
ORTEP-3 for Windows (Farrugia, 1997) and PLATON (Spek, 2003)
;
_computing_publication_material
;
WinGX (Farrugia, 1999) and PLATON (Spek, 2003)
;
_computing_structure_refinement 'SHELXL97 (Sheldrick, 2008)'
_computing_structure_solution 'SHELXS97 (Sheldrick, 2008)'
_diffrn_ambient_temperature 296(2)
_diffrn_detector_area_resol_mean 7.40
_diffrn_measured_fraction_theta_full 0.999
_diffrn_measured_fraction_theta_max 0.979
_diffrn_measurement_device_type 'Bruker Kappa APEXII CCD'
_diffrn_measurement_method \w
_diffrn_radiation_monochromator graphite
_diffrn_radiation_source 'fine-focus sealed tube'
_diffrn_radiation_type MoK\a
_diffrn_radiation_wavelength 0.71073
_diffrn_reflns_av_R_equivalents 0.0447
_diffrn_reflns_av_sigmaI/netI 0.0636
_diffrn_reflns_limit_h_max 7
_diffrn_reflns_limit_h_min -7
_diffrn_reflns_limit_k_max 9
_diffrn_reflns_limit_k_min -9
_diffrn_reflns_limit_l_max 10
_diffrn_reflns_limit_l_min -10
_diffrn_reflns_number 6426
_diffrn_reflns_theta_full 26.00
_diffrn_reflns_theta_max 29.08
_diffrn_reflns_theta_min 2.80
_diffrn_standards_number 0
_exptl_absorpt_coefficient_mu 0.119
_exptl_absorpt_correction_T_max 0.986
_exptl_absorpt_correction_T_min 0.970
_exptl_absorpt_correction_type multi-scan
_exptl_absorpt_process_details '(SADABS; Bruker, 2005)'
_exptl_crystal_colour colourless
_exptl_crystal_density_diffrn 1.466
_exptl_crystal_density_method 'not measured'
_exptl_crystal_description prismatic
_exptl_crystal_F_000 132
_exptl_crystal_size_max 0.22
_exptl_crystal_size_mid 0.20
_exptl_crystal_size_min 0.10
_refine_diff_density_max 0.181
_refine_diff_density_min -0.198
_refine_ls_extinction_coef 0.053(14)
_refine_ls_extinction_expression Fc^*^=kFc[1+0.001xFc^2^\l^3^/sin(2\q)]^-1/4^
_refine_ls_extinction_method 'SHELXL97 (Sheldrick, 2008)'
_refine_ls_goodness_of_fit_ref 1.002
_refine_ls_hydrogen_treatment mixed
_refine_ls_matrix_type full
_refine_ls_number_parameters 87
_refine_ls_number_reflns 1504
_refine_ls_number_restraints 0
_refine_ls_restrained_S_all 1.002
_refine_ls_R_factor_all 0.1374
_refine_ls_R_factor_gt 0.0529
_refine_ls_shift/su_max 0.000
_refine_ls_shift/su_mean 0.000
_refine_ls_structure_factor_coef Fsqd
_refine_ls_weighting_details 'calc w = 1/[\s^2^(Fo^2^)+(0.0523P)^2^+0.0219P] where P=(Fo^2^+2Fc^2^)/3'
_refine_ls_weighting_scheme calc
_refine_ls_wR_factor_gt 0.1041
_refine_ls_wR_factor_ref 0.1310
_reflns_number_gt 713
_reflns_number_total 1504
_reflns_threshold_expression I>2\s(I)
_cod_data_source_file at2715.cif
_cod_data_source_block I
_cod_database_code 2220694
_cod_database_fobs_code 2220694

loop_
_symmetry_equiv_pos_as_xyz
'x, y, z'
-x,-y,-z

loop_
_atom_site_aniso_label
_atom_site_aniso_U_11
_atom_site_aniso_U_22
_atom_site_aniso_U_33
_atom_site_aniso_U_12
_atom_site_aniso_U_13
_atom_site_aniso_U_23
O1 0.0501(9) 0.0655(10) 0.0377(8) -0.0005(7) -0.0002(6) 0.0131(7)
O2 0.0703(11) 0.0723(12) 0.0356(8) -0.0115(9) 0.0030(7) 0.0143(8)
O3 0.0506(10) 0.0853(12) 0.0440(8) -0.0041(9) 0.0051(7) 0.0182(8)
C1 0.0612(15) 0.0605(15) 0.0346(10) 0.0001(12) -0.0004(10) 0.0117(10)
C2 0.0540(14) 0.0473(13) 0.0343(10) 0.0071(11) 0.0035(9) 0.0101(9)
C3 0.0410(13) 0.0519(14) 0.0391(11) 0.0078(11) 0.0038(9) 0.0099(9)
C4 0.0457(13) 0.0612(15) 0.0327(9) 0.0077(11) 0.0027(9) 0.0089(10)
C5 0.0454(13) 0.0544(14) 0.0343(10) 0.0090(11) 0.0033(9) 0.0091(9)
C6 0.0547(14) 0.0819(17) 0.0488(12) 0.0074(12) 0.0110(10) 0.0210(12)

loop_
_atom_site_type_symbol
_atom_site_label
_atom_site_fract_x
_atom_site_fract_y
_atom_site_fract_z
_atom_site_U_iso_or_equiv
_atom_site_thermal_displace_type
_atom_site_calc_flag
_atom_site_refinement_flags
_atom_site_occupancy
O O1 0.2557(3) 0.3634(2) 0.37275(16) 0.0542(5) Uani . . 1.000
O O2 -0.1534(3) 0.1916(2) 0.64758(18) 0.0641(6) Uani . . 1.000
O O3 -0.4440(3) 0.0215(2) 0.29282(18) 0.0631(6) Uani . . 1.000
C C1 0.1595(4) 0.3242(3) 0.5153(3) 0.0554(8) Uani . . 1.000
C C2 -0.0705(4) 0.2171(3) 0.4961(3) 0.0467(7) Uani . . 1.000
C C3 -0.2315(4) 0.1292(3) 0.3153(3) 0.0455(7) Uani . . 1.000
C C4 -0.1223(4) 0.1770(3) 0.1711(3) 0.0486(7) Uani . . 1.000
C C5 0.1096(4) 0.2896(3) 0.2016(3) 0.0463(7) Uani . . 1.000
C C6 0.2424(4) 0.3492(4) 0.0642(3) 0.0624(8) Uani . . 1.000
H H1 0.26084 0.37532 0.63280 0.0664 Uiso . . 1.000
H H2 -0.299(5) 0.111(4) 0.628(3) 0.0769 Uiso . . 1.000
H H4 -0.21633 0.12780 0.05123 0.0584 Uiso . . 1.000
H H6A 0.13508 0.29403 -0.05590 0.0936 Uiso . . 1.000
H H6B 0.28060 0.48817 0.09427 0.0936 Uiso . . 1.000
H H6C 0.39779 0.30418 0.06523 0.0936 Uiso . . 1.000

loop_
_atom_type_symbol
_atom_type_description
_atom_type_scat_dispersion_real
_atom_type_scat_dispersion_imag
_atom_type_scat_source
C C 0.0033 0.0016 'International Tables Vol C Tables 4.2.6.8 and 6.1.1.4'
H H 0.0000 0.0000 'International Tables Vol C Tables 4.2.6.8 and 6.1.1.4'
O O 0.0106 0.0060 'International Tables Vol C Tables 4.2.6.8 and 6.1.1.4'

loop_
_geom_angle_atom_site_label_1
_geom_angle_atom_site_label_2
_geom_angle_atom_site_label_3
_geom_angle_site_symmetry_1
_geom_angle_site_symmetry_2
_geom_angle_site_symmetry_3
_geom_angle
_geom_angle_publ_flag
C1 O1 C5 . . . 118.57(18) no
C2 O2 H2 . . . 116.2(15) no
O1 C1 C2 . . . 123.6(2) no
O2 C2 C3 . . . 120.55(19) no
C1 C2 C3 . . . 120.2(2) no
O2 C2 C1 . . . 119.3(2) no
O3 C3 C4 . . . 124.7(2) no
C2 C3 C4 . . . 113.9(2) no
O3 C3 C2 . . . 121.4(2) no
C3 C4 C5 . . . 122.5(2) no
O1 C5 C6 . . . 111.28(19) no
C4 C5 C6 . . . 127.5(2) no
O1 C5 C4 . . . 121.3(2) no
O1 C1 H1 . . . 118.00 no
C2 C1 H1 . . . 118.00 no
C3 C4 H4 . . . 119.00 no
C5 C4 H4 . . . 119.00 no
C5 C6 H6A . . . 109.00 no
C5 C6 H6B . . . 109.00 no
C5 C6 H6C . . . 109.00 no
H6A C6 H6B . . . 109.00 no
H6A C6 H6C . . . 109.00 no
H6B C6 H6C . . . 109.00 no

loop_
_geom_bond_atom_site_label_1
_geom_bond_atom_site_label_2
_geom_bond_site_symmetry_1
_geom_bond_site_symmetry_2
_geom_bond_distance
_geom_bond_publ_flag
O1 C1 . . 1.358(3) no
O1 C5 . . 1.352(3) no
O2 C2 . . 1.356(3) no
O3 C3 . . 1.243(3) no
O2 H2 . . 0.87(3) no
C1 C2 . . 1.323(3) no
C2 C3 . . 1.446(3) no
C3 C4 . . 1.426(3) no
C4 C5 . . 1.334(3) no
C5 C6 . . 1.480(3) no
C1 H1 . . 0.9300 no
C4 H4 . . 0.9300 no
C6 H6A . . 0.9600 no
C6 H6B . . 0.9600 no
C6 H6C . . 0.9600 no

loop_
_geom_contact_atom_site_label_1
_geom_contact_atom_site_label_2
_geom_contact_distance
_geom_contact_site_symmetry_1
_geom_contact_site_symmetry_2
_geom_contact_publ_flag
O1 O3 3.200(2) . 1_655 no
O1 O1 3.078(2) . 2_666 no
O1 C2 3.350(3) . 2_566 no
O2 O3 2.7853(19) . . no
O2 C6 3.378(3) . 1_556 no
O2 O3 2.635(2) . 2_456 no
O2 C2 3.405(3) . 2_556 no
O3 O2 2.635(2) . 2_456 no
O3 O1 3.200(2) . 1_455 no
O3 O2 2.7853(19) . . no
O2 H6B 2.9000 . 2_566 no
O2 H6A 2.4200 . 1_556 no
O3 H2 2.46(2) . . no
O3 H2 1.83(3) . 2_456 no
O3 H4 2.8200 . 2_455 no
C1 C1 3.387(3) . 2_566 no
C1 C2 3.501(3) . 2_566 no
C2 O1 3.350(3) . 2_566 no
C2 O2 3.405(3) . 2_556 no
C2 C1 3.501(3) . 2_566 no
C2 C2 3.415(3) . 2_556 no
C6 O2 3.378(3) . 1_554 no
C3 H2 3.00(3) . 2_456 no
C4 H6C 3.0000 . 1_455 no
H2 O3 2.46(2) . . no
H2 O3 1.83(3) . 2_456 no
H2 C3 3.00(3) . 2_456 no
H4 H6A 2.4500 . . no
H4 O3 2.8200 . 2_455 no
H6A O2 2.4200 . 1_554 no
H6A H4 2.4500 . . no
H6B O2 2.9000 . 2_566 no
H6C C4 3.0000 . 1_655 no

loop_
_geom_hbond_atom_site_label_D
_geom_hbond_atom_site_label_H
_geom_hbond_atom_site_label_A
_geom_hbond_site_symmetry_A
_geom_hbond_distance_DH
_geom_hbond_distance_HA
_geom_hbond_distance_DA
_geom_hbond_angle_DHA
_geom_hbond_publ_flag
O2 H2 O3 . 0.87(3) 2.46(2) 2.7853(19) 103.1(18) yes
O2 H2 O3 2_456 0.87(3) 1.83(3) 2.635(2) 152(2) yes
C6 H6A O2 1_554 0.9600 2.4200 3.378(3) 173.00 yes
C3 O3 CgA 1_455 1.243(3) 3.6465(19) 4.363(2) 117.56(13) yes

loop_
_geom_torsion_atom_site_label_1
_geom_torsion_atom_site_label_2
_geom_torsion_atom_site_label_3
_geom_torsion_atom_site_label_4
_geom_torsion_site_symmetry_1
_geom_torsion_site_symmetry_2
_geom_torsion_site_symmetry_3
_geom_torsion_site_symmetry_4
_geom_torsion
_geom_torsion_publ_flag
C5 O1 C1 C2 . . . . 0.0(3) no
C1 O1 C5 C4 . . . . -1.4(3) no
C1 O1 C5 C6 . . . . 179.1(2) no
O1 C1 C2 O2 . . . . -177.69(19) no
O1 C1 C2 C3 . . . . 2.0(4) no
O2 C2 C3 O3 . . . . -3.3(3) no
O2 C2 C3 C4 . . . . 177.2(2) no
C1 C2 C3 O3 . . . . 177.0(2) no
C1 C2 C3 C4 . . . . -2.6(3) no
O3 C3 C4 C5 . . . . -178.3(2) no
C2 C3 C4 C5 . . . . 1.3(3) no
C3 C4 C5 O1 . . . . 0.7(4) no
C3 C4 C5 C6 . . . . -179.9(2) no

loop_
_cod_related_entry_id
_cod_related_entry_database
_cod_related_entry_code
1 ChemSpider 62726
